data_4309304
loop_
_publ_author_name
'Pavel Vojt\'i\<sek'
'Petr C\'igler'
'Jan Kotek'
'Jakub Rudovsk\'y'
'Petr Hermann'
'Ivan Luke\<s'

_publ_contact_author_address
;
Dept. of Inorganic Chemistry, Faculty of Science, Charles University
Hlavova 2030
128 40 Prague 2
Czech Republic
;
_publ_contact_author_email pavojt@natur.cuni.cz
_publ_contact_author_name 'Vojt\'i\<sek, Pavel'
_publ_section_title
;
Crystal Structures of Lanthanide(III) Complexes with Cyclen Derivative
Bearing Three Acetate and One Methylphosphonate Pendants
;
_journal_name_full 'Inorganic Chemistry'
_journal_page_first 5591
_journal_page_last 5599
_journal_paper_doi 10.1021/ic048190s
_journal_volume 44
_journal_year 2005
_chemical_compound_source 'synthesized by the authors'
_chemical_formula_moiety 'C15 H25 Dy Li N4 O9 P, 5(H2 O)'
_chemical_formula_sum 'C15 H35 Dy Li N4 O14 P'
_chemical_formula_weight 695.88
_space_group_IT_number 14
_symmetry_cell_setting monoclinic
_symmetry_space_group_name_Hall '-P 2ybc'
_symmetry_space_group_name_H-M 'P 1 21/c 1'
_atom_sites_solution_hydrogens difmap
_atom_sites_solution_primary direct
_atom_sites_solution_secondary difmap
_audit_creation_method SHELXL-97
_cell_angle_alpha 90.00
_cell_angle_beta 93.3551(9)
_cell_angle_gamma 90.00
_cell_formula_units_Z 4
_cell_length_a 12.7145(2)
_cell_length_b 13.2805(2)
_cell_length_c 14.9862(2)
_cell_measurement_reflns_used 26973
_cell_measurement_temperature 150(2)
_cell_measurement_theta_max 27.48
_cell_measurement_theta_min 1.00
_cell_volume 2526.16(6)
_computing_cell_refinement 'COLLECT and DENZO'
_computing_data_collection 'COLLECT (Hooft, 1998) and DENZO (Otwinowski & Minor, 1997)'
_computing_data_reduction 'COLLECT and DENZO'
_computing_structure_refinement 'SHELXL-97 (Sheldrick, 1997)'
_computing_structure_solution 'SIR92 (Altomare et al., 1994)'
_diffrn_ambient_temperature 150(2)
_diffrn_detector_area_resol_mean 9.091
_diffrn_measured_fraction_theta_full 0.997
_diffrn_measured_fraction_theta_max 0.997
_diffrn_measurement_device_type 'Nonius KappaCCD area detector'
_diffrn_measurement_method '\f and \w scans to fill the Ewald sphere'
_diffrn_radiation_monochromator graphite
_diffrn_radiation_source 'fine-focus sealed tube'
_diffrn_radiation_type MoK\a
_diffrn_radiation_wavelength 0.71073
_diffrn_reflns_av_R_equivalents 0.0718
_diffrn_reflns_av_sigmaI/netI 0.0361
_diffrn_reflns_limit_h_max 16
_diffrn_reflns_limit_h_min 0
_diffrn_reflns_limit_k_max 17
_diffrn_reflns_limit_k_min -17
_diffrn_reflns_limit_l_max 19
_diffrn_reflns_limit_l_min -19
_diffrn_reflns_number 36006
_diffrn_reflns_theta_full 27.48
_diffrn_reflns_theta_max 27.48
_diffrn_reflns_theta_min 2.55
_diffrn_standards_number 0
_exptl_absorpt_coefficient_mu 3.094
_exptl_absorpt_correction_T_max 0.600
_exptl_absorpt_correction_T_min 0.414
_exptl_absorpt_correction_type integration
_exptl_absorpt_process_details
;
Gaussian integration (Coppens, 1970)
;
_exptl_crystal_colour colourless
_exptl_crystal_density_diffrn 1.830
_exptl_crystal_density_method 'not measured'
_exptl_crystal_description prism
_exptl_crystal_F_000 1396
_exptl_crystal_size_max 0.35
_exptl_crystal_size_mid 0.30
_exptl_crystal_size_min 0.25
_refine_diff_density_max 0.786
_refine_diff_density_min -1.026
_refine_diff_density_rms 0.098
_refine_ls_extinction_coef 0.00446(17)
_refine_ls_extinction_expression Fc^*^=kFc[1+0.001xFc^2^\l^3^/sin(2\q)]^-1/4^
_refine_ls_extinction_method SHELXL
_refine_ls_goodness_of_fit_ref 1.107
_refine_ls_hydrogen_treatment refall
_refine_ls_matrix_type full
_refine_ls_number_parameters 466
_refine_ls_number_reflns 5774
_refine_ls_number_restraints 0
_refine_ls_restrained_S_all 1.107
_refine_ls_R_factor_all 0.0269
_refine_ls_R_factor_gt 0.0249
_refine_ls_shift/su_max 0.003
_refine_ls_shift/su_mean 0.000
_refine_ls_structure_factor_coef Fsqd
_refine_ls_weighting_details 'calc w=1/[\s^2^(Fo^2^)+(0.0220P)^2^+3.3099P] where P=(Fo^2^+2Fc^2^)/3'
_refine_ls_weighting_scheme calc
_refine_ls_wR_factor_gt 0.0639
_refine_ls_wR_factor_ref 0.0650
_reflns_number_gt 5430
_reflns_number_total 5774
_reflns_threshold_expression >2sigma(I)
_cod_data_source_file ic048190ssi20041222_101635_1.cif
_cod_data_source_block dy
_cod_depositor_comments
;
The following automatic conversions were performed:

data name '_atom_site_symetry_multiplicity' was replaced with
'_atom_site_symmetry_multiplicity' as specified in the replacement
file 'data/replacement-values/replacement_tags.lst'.

Automatic conversion script
Id: cif_correct_tags 9268 2022-04-12 08:56:07Z antanas 
;
_cod_original_cell_volume 2526.32(6)
_cod_database_code 4309304

loop_
_symmetry_equiv_pos_as_xyz
'x, y, z'
'-x, y+1/2, -z+1/2'
'-x, -y, -z'
'x, -y-1/2, z-1/2'

loop_
_atom_site_label
_atom_site_type_symbol
_atom_site_fract_x
_atom_site_fract_y
_atom_site_fract_z
_atom_site_U_iso_or_equiv
_atom_site_adp_type
_atom_site_occupancy
_atom_site_symmetry_multiplicity
_atom_site_calc_flag
_atom_site_refinement_flags
_atom_site_disorder_assembly
_atom_site_disorder_group
Dy1 Dy 0.713050(8) 0.253748(7) -0.059430(7) 0.01100(6) Uani 1 1 d . . .
N1 N 0.74835(16) 0.40947(17) 0.04271(13) 0.0153(4) Uani 1 1 d . . .
C2 C 0.7110(2) 0.3905(2) 0.13321(16) 0.0186(5) Uani 1 1 d . . .
H21 H 0.702(2) 0.453(2) 0.164(2) 0.017(7) Uiso 1 1 d . . .
H22 H 0.762(2) 0.351(2) 0.1694(19) 0.021(7) Uiso 1 1 d . . .
C3 C 0.6077(2) 0.3340(2) 0.12900(17) 0.0195(5) Uani 1 1 d . . .
H31 H 0.588(2) 0.325(2) 0.187(2) 0.021(8) Uiso 1 1 d . . .
H32 H 0.558(2) 0.370(2) 0.0978(19) 0.019(7) Uiso 1 1 d . . .
N4 N 0.61474(18) 0.23461(17) 0.08368(15) 0.0163(4) Uani 1 1 d . . .
C5 C 0.6653(2) 0.1596(2) 0.14627(16) 0.0200(5) Uani 1 1 d . . .
H51 H 0.612(2) 0.140(2) 0.1896(18) 0.013(7) Uiso 1 1 d . . .
H52 H 0.723(2) 0.196(3) 0.181(2) 0.030(9) Uiso 1 1 d . . .
C6 C 0.7033(2) 0.0683(2) 0.09655(17) 0.0200(5) Uani 1 1 d . . .
H61 H 0.730(3) 0.023(3) 0.138(2) 0.029(8) Uiso 1 1 d . . .
H62 H 0.644(2) 0.034(2) 0.0653(17) 0.011(6) Uiso 1 1 d . . .
N7 N 0.77946(16) 0.09705(17) 0.02845(14) 0.0170(4) Uani 1 1 d . . .
C8 C 0.8859(2) 0.1121(2) 0.07312(17) 0.0185(5) Uani 1 1 d . . .
H81 H 0.918(2) 0.048(2) 0.086(2) 0.022(8) Uiso 1 1 d . . .
H82 H 0.879(2) 0.148(2) 0.1273(18) 0.012(6) Uiso 1 1 d . . .
C9 C 0.95609(19) 0.1711(2) 0.01396(17) 0.0179(5) Uani 1 1 d . . .
H91 H 1.025(2) 0.180(2) 0.043(2) 0.025(8) Uiso 1 1 d . . .
H92 H 0.967(2) 0.132(2) -0.041(2) 0.019(7) Uiso 1 1 d . . .
N10 N 0.90988(16) 0.27111(17) -0.01110(14) 0.0148(4) Uani 1 1 d . . .
C11 C 0.9310(2) 0.3435(2) 0.06286(16) 0.0174(5) Uani 1 1 d . . .
H111 H 1.002(2) 0.366(2) 0.0672(19) 0.020(7) Uiso 1 1 d . . .
H112 H 0.921(2) 0.307(2) 0.1208(18) 0.013(7) Uiso 1 1 d . . .
C12 C 0.86291(19) 0.4368(2) 0.05177(17) 0.0166(5) Uani 1 1 d . . .
H121 H 0.876(2) 0.479(2) 0.106(2) 0.020(7) Uiso 1 1 d . . .
H122 H 0.879(2) 0.472(2) -0.0007(19) 0.016(7) Uiso 1 1 d . . .
C13 C 0.6900(2) 0.49453(19) -0.00131(16) 0.0164(5) Uani 1 1 d . . .
H131 H 0.706(2) 0.557(2) 0.0313(19) 0.020(7) Uiso 1 1 d . . .
H132 H 0.621(2) 0.4826(19) -0.0029(17) 0.009(6) Uiso 1 1 d . . .
P1 P 0.72189(5) 0.50126(5) -0.11899(4) 0.01429(13) Uani 1 1 d . . .
O11 O 0.72648(13) 0.39161(12) -0.14723(10) 0.0151(3) Uani 1 1 d . . .
O12 O 0.62748(14) 0.55736(14) -0.16970(12) 0.0194(4) Uani 1 1 d . . .
H12 H 0.566(3) 0.519(3) -0.181(3) 0.062(13) Uiso 1 1 d . . .
O13 O 0.81896(13) 0.56243(13) -0.12953(11) 0.0189(4) Uani 1 1 d . . .
C14 C 0.5068(2) 0.2019(2) 0.05476(17) 0.0196(5) Uani 1 1 d . . .
H141 H 0.461(2) 0.209(2) 0.101(2) 0.021(7) Uiso 1 1 d . . .
H142 H 0.508(2) 0.133(2) 0.041(2) 0.023(8) Uiso 1 1 d . . .
C15 C 0.4662(2) 0.25412(17) -0.03113(19) 0.0169(6) Uani 1 1 d . . .
O151 O 0.53477(13) 0.29799(13) -0.07653(11) 0.0167(4) Uani 1 1 d . . .
O152 O 0.37101(16) 0.24942(13) -0.05251(14) 0.0219(5) Uani 1 1 d . . .
C16 C 0.7808(2) 0.01628(19) -0.03899(17) 0.0178(5) Uani 1 1 d . . .
H161 H 0.783(2) -0.047(2) -0.013(2) 0.023(8) Uiso 1 1 d . . .
H162 H 0.838(3) 0.025(2) -0.074(2) 0.028(8) Uiso 1 1 d . . .
C17 C 0.68673(19) 0.02407(19) -0.10701(15) 0.0149(5) Uani 1 1 d . . .
O171 O 0.63380(13) 0.10453(13) -0.10838(11) 0.0181(4) Uani 1 1 d . . .
O172 O 0.66899(14) -0.04969(14) -0.15714(12) 0.0196(4) Uani 1 1 d . . .
C18 C 0.9565(2) 0.3055(2) -0.09323(16) 0.0174(5) Uani 1 1 d . . .
H181 H 1.026(3) 0.302(2) -0.091(2) 0.025(8) Uiso 1 1 d . . .
H182 H 0.937(2) 0.378(2) -0.1038(17) 0.010(6) Uiso 1 1 d . . .
C19 C 0.9111(2) 0.24591(17) -0.1737(2) 0.0181(6) Uani 1 1 d . . .
O191 O 0.82533(13) 0.19913(13) -0.16537(11) 0.0173(4) Uani 1 1 d . . .
O192 O 0.96126(18) 0.24654(13) -0.24244(14) 0.0233(5) Uani 1 1 d . . .
Li1 Li 0.7574(3) -0.1630(3) -0.1847(3) 0.0203(9) Uani 1 1 d . . .
O99 O 0.78477(18) -0.24182(15) -0.07543(16) 0.0195(4) Uani 1 1 d . . .
H991 H 0.793(3) -0.306(3) -0.092(2) 0.044(11) Uiso 1 1 d . . .
H992 H 0.746(4) -0.244(2) -0.043(3) 0.035(13) Uiso 1 1 d . . .
O98 O 0.6744(2) 0.74771(16) -0.26154(18) 0.0303(6) Uani 1 1 d . . .
H981 H 0.665(3) 0.752(2) -0.311(3) 0.024(11) Uiso 1 1 d . . .
H982 H 0.657(3) 0.697(3) -0.246(2) 0.030(10) Uiso 1 1 d . . .
O97 O 0.88494(17) -0.1159(2) -0.23153(16) 0.0324(5) Uani 1 1 d . . .
H971 H 0.916(3) -0.066(3) -0.235(3) 0.034(11) Uiso 1 1 d . . .
H972 H 0.925(3) -0.162(3) -0.241(3) 0.049(12) Uiso 1 1 d . . .
O96 O 1.02689(18) -0.95724(18) -0.24587(15) 0.0300(5) Uani 1 1 d . . .
H961 H 1.070(3) -0.960(3) -0.279(3) 0.046(12) Uiso 1 1 d . . .
H962 H 1.000(3) -0.894(3) -0.250(3) 0.060(12) Uiso 1 1 d . . .
O95 O 0.53085(17) 0.55257(17) 0.19787(16) 0.0296(5) Uani 1 1 d . . .
H951 H 0.530(3) 0.600(3) 0.178(3) 0.046(13) Uiso 1 1 d . . .
H952 H 0.578(3) 0.558(3) 0.249(3) 0.041(10) Uiso 1 1 d . . .

loop_
_atom_site_aniso_label
_atom_site_aniso_U_11
_atom_site_aniso_U_22
_atom_site_aniso_U_33
_atom_site_aniso_U_23
_atom_site_aniso_U_13
_atom_site_aniso_U_12
Dy1 0.00941(8) 0.01255(10) 0.01087(8) -0.00016(3) -0.00081(5) 0.00048(3)
N1 0.0133(10) 0.0189(11) 0.0137(9) 0.0019(8) 0.0005(8) 0.0010(8)
C2 0.0200(13) 0.0226(14) 0.0131(11) -0.0039(10) 0.0006(9) -0.0014(10)
C3 0.0175(13) 0.0242(14) 0.0171(12) 0.0004(10) 0.0026(10) 0.0025(11)
N4 0.0144(11) 0.0192(11) 0.0149(10) 0.0022(8) -0.0022(8) 0.0008(8)
C5 0.0200(13) 0.0245(14) 0.0151(11) 0.0060(10) -0.0018(10) -0.0007(11)
C6 0.0190(13) 0.0205(13) 0.0199(12) 0.0045(10) -0.0034(10) -0.0039(10)
N7 0.0140(10) 0.0190(11) 0.0172(10) -0.0014(8) -0.0050(8) -0.0002(8)
C8 0.0164(12) 0.0197(13) 0.0187(12) -0.0009(10) -0.0066(9) 0.0012(10)
C9 0.0129(12) 0.0182(13) 0.0218(12) -0.0007(10) -0.0039(9) 0.0017(9)
N10 0.0111(10) 0.0184(10) 0.0145(10) -0.0022(9) -0.0019(8) -0.0013(8)
C11 0.0154(12) 0.0216(13) 0.0147(11) -0.0019(10) -0.0033(9) -0.0021(10)
C12 0.0158(12) 0.0176(13) 0.0162(11) -0.0024(10) -0.0010(9) -0.0023(9)
C13 0.0140(12) 0.0177(13) 0.0175(11) -0.0015(10) 0.0009(9) 0.0012(9)
P1 0.0130(3) 0.0143(3) 0.0155(3) 0.0010(2) -0.0002(2) -0.0001(2)
O11 0.0187(9) 0.0131(8) 0.0136(8) 0.0009(6) 0.0015(6) 0.0002(7)
O12 0.0153(9) 0.0165(9) 0.0260(9) 0.0034(7) -0.0024(7) 0.0007(7)
O13 0.0164(9) 0.0178(9) 0.0223(9) 0.0008(7) 0.0007(7) -0.0023(7)
C14 0.0129(12) 0.0254(16) 0.0203(12) 0.0042(11) 0.0000(9) -0.0029(10)
C15 0.0173(14) 0.0167(15) 0.0171(13) -0.0025(8) 0.0033(10) 0.0026(8)
O151 0.0124(8) 0.0200(9) 0.0176(8) 0.0027(7) 0.0014(6) 0.0009(7)
O152 0.0126(10) 0.0327(13) 0.0203(10) 0.0015(7) 0.0004(8) -0.0003(6)
C16 0.0170(12) 0.0125(12) 0.0231(12) -0.0015(10) -0.0057(10) 0.0021(9)
C17 0.0137(12) 0.0152(12) 0.0157(11) 0.0005(9) -0.0008(9) -0.0024(9)
O171 0.0150(9) 0.0158(9) 0.0229(9) -0.0016(7) -0.0039(7) 0.0002(7)
O172 0.0192(9) 0.0152(9) 0.0240(9) -0.0034(7) -0.0035(7) 0.0008(7)
C18 0.0133(12) 0.0213(14) 0.0178(11) -0.0003(10) 0.0016(9) -0.0022(9)
C19 0.0155(14) 0.0211(16) 0.0176(13) -0.0003(9) 0.0009(10) 0.0030(8)
O191 0.0151(8) 0.0205(9) 0.0163(8) -0.0046(7) -0.0006(6) 0.0014(7)
O192 0.0254(12) 0.0278(13) 0.0172(10) -0.0040(7) 0.0065(8) -0.0025(7)
Li1 0.017(2) 0.021(2) 0.023(2) -0.0013(17) 0.0005(16) 0.0002(17)
O99 0.0162(10) 0.0193(11) 0.0231(11) -0.0002(7) 0.0021(9) -0.0002(7)
O98 0.0483(16) 0.0216(14) 0.0196(12) 0.0024(8) -0.0105(11) -0.0081(9)
O97 0.0258(11) 0.0264(12) 0.0465(13) 0.0041(10) 0.0151(9) 0.0023(10)
O96 0.0299(12) 0.0286(12) 0.0326(11) 0.0065(9) 0.0108(9) 0.0048(9)
O95 0.0255(11) 0.0223(12) 0.0391(12) 0.0074(10) -0.0144(9) -0.0054(9)

loop_
_atom_type_symbol
_atom_type_description
_atom_type_scat_dispersion_real
_atom_type_scat_dispersion_imag
_atom_type_scat_source
C C 0.0033 0.0016 'International Tables Vol C Tables 4.2.6.8 and 6.1.1.4'
H H 0.0000 0.0000 'International Tables Vol C Tables 4.2.6.8 and 6.1.1.4'
N N 0.0061 0.0033 'International Tables Vol C Tables 4.2.6.8 and 6.1.1.4'
O O 0.0106 0.0060 'International Tables Vol C Tables 4.2.6.8 and 6.1.1.4'
P P 0.1023 0.0942 'International Tables Vol C Tables 4.2.6.8 and 6.1.1.4'
Dy Dy -0.1892 4.4098 'International Tables Vol C Tables 4.2.6.8 and 6.1.1.4'
Li Li -0.0003 0.0001 'International Tables Vol C Tables 4.2.6.8 and 6.1.1.4'

loop_
_geom_angle_atom_site_label_1
_geom_angle_atom_site_label_2
_geom_angle_atom_site_label_3
_geom_angle
_geom_angle_site_symmetry_1
_geom_angle_site_symmetry_3
_geom_angle_publ_flag
O11 Dy1 O191 77.55(6) . . ?
O11 Dy1 O171 123.49(6) . . ?
O191 Dy1 O171 77.84(6) . . ?
O11 Dy1 O151 80.74(6) . . ?
O191 Dy1 O151 129.50(6) . . ?
O171 Dy1 O151 77.30(6) . . ?
O11 Dy1 N4 128.62(6) . . ?
O191 Dy1 N4 153.64(7) . . ?
O171 Dy1 N4 87.46(7) . . ?
O151 Dy1 N4 66.37(6) . . ?
O11 Dy1 N10 89.19(7) . . ?
O191 Dy1 N10 65.94(6) . . ?
O171 Dy1 N10 124.19(7) . . ?
O151 Dy1 N10 158.02(7) . . ?
N4 Dy1 N10 106.73(7) . . ?
O11 Dy1 N7 156.18(6) . . ?
O191 Dy1 N7 84.30(6) . . ?
O171 Dy1 N7 66.15(6) . . ?
O151 Dy1 N7 122.99(6) . . ?
N4 Dy1 N7 69.70(7) . . ?
N10 Dy1 N7 69.19(7) . . ?
O11 Dy1 N1 71.49(6) . . ?
O191 Dy1 N1 124.20(6) . . ?
O171 Dy1 N1 157.32(6) . . ?
O151 Dy1 N1 89.86(6) . . ?
N4 Dy1 N1 70.18(7) . . ?
N10 Dy1 N1 68.36(7) . . ?
N7 Dy1 N1 107.55(7) . . ?
C2 N1 C13 110.9(2) . . ?
C2 N1 C12 108.63(19) . . ?
C13 N1 C12 108.3(2) . . ?
C2 N1 Dy1 110.50(15) . . ?
C13 N1 Dy1 106.23(14) . . ?
C12 N1 Dy1 112.32(14) . . ?
N1 C2 C3 111.7(2) . . ?
N4 C3 C2 112.6(2) . . ?
C14 N4 C5 110.3(2) . . ?
C14 N4 C3 108.3(2) . . ?
C5 N4 C3 109.9(2) . . ?
C14 N4 Dy1 105.90(15) . . ?
C5 N4 Dy1 112.37(15) . . ?
C3 N4 Dy1 109.86(15) . . ?
N4 C5 C6 111.3(2) . . ?
N7 C6 C5 111.6(2) . . ?
C16 N7 C8 111.1(2) . . ?
C16 N7 C6 108.4(2) . . ?
C8 N7 C6 109.59(19) . . ?
C16 N7 Dy1 104.69(14) . . ?
C8 N7 Dy1 112.53(16) . . ?
C6 N7 Dy1 110.42(15) . . ?
N7 C8 C9 111.0(2) . . ?
N10 C9 C8 111.8(2) . . ?
C18 N10 C11 111.2(2) . . ?
C18 N10 C9 108.4(2) . . ?
C11 N10 C9 109.76(19) . . ?
C18 N10 Dy1 103.00(14) . . ?
C11 N10 Dy1 113.58(15) . . ?
C9 N10 Dy1 110.68(15) . . ?
N10 C11 C12 111.8(2) . . ?
N1 C12 C11 111.0(2) . . ?
N1 C13 P1 109.33(16) . . ?
O13 P1 O11 116.53(10) . . ?
O13 P1 O12 107.68(10) . . ?
O11 P1 O12 111.15(10) . . ?
O13 P1 C13 111.02(11) . . ?
O11 P1 C13 103.62(10) . . ?
O12 P1 C13 106.40(11) . . ?
P1 O11 Dy1 127.40(9) . . ?
N4 C14 C15 112.1(2) . . ?
O152 C15 O151 125.0(3) . . ?
O152 C15 C14 118.3(2) . . ?
O151 C15 C14 116.7(2) . . ?
C15 O151 Dy1 120.91(16) . . ?
N7 C16 C17 111.6(2) . . ?
O172 C17 O171 125.3(2) . . ?
O172 C17 C16 117.1(2) . . ?
O171 C17 C16 117.6(2) . . ?
C17 O171 Dy1 119.74(15) . . ?
C17 O172 Li1 130.7(2) . . ?
N10 C18 C19 110.4(2) . . ?
O192 C19 O191 124.8(3) . . ?
O192 C19 C18 117.6(2) . . ?
O191 C19 C18 117.6(2) . . ?
C19 O191 Dy1 118.87(16) . . ?
O97 Li1 O98 115.5(2) . 1_545 ?
O97 Li1 O172 109.8(2) . . ?
O98 Li1 O172 107.5(2) 1_545 . ?
O97 Li1 O99 111.7(2) . . ?
O98 Li1 O99 103.6(2) 1_545 . ?
O172 Li1 O99 108.3(2) . . ?

loop_
_geom_bond_atom_site_label_1
_geom_bond_atom_site_label_2
_geom_bond_distance
_geom_bond_site_symmetry_2
_geom_bond_publ_flag
Dy1 O11 2.2670(16) . ?
Dy1 O191 2.3131(16) . ?
Dy1 O171 2.3227(17) . ?
Dy1 O151 2.3413(16) . ?
Dy1 N4 2.557(2) . ?
Dy1 N10 2.575(2) . ?
Dy1 N7 2.578(2) . ?
Dy1 N1 2.596(2) . ?
N1 C2 1.484(3) . ?
N1 C13 1.485(3) . ?
N1 C12 1.500(3) . ?
C2 C3 1.511(4) . ?
C3 N4 1.489(3) . ?
N4 C14 1.480(3) . ?
N4 C5 1.488(3) . ?
C5 C6 1.518(4) . ?
C6 N7 1.497(3) . ?
N7 C16 1.475(3) . ?
N7 C8 1.488(3) . ?
C8 C9 1.512(4) . ?
C9 N10 1.492(3) . ?
N10 C18 1.469(3) . ?
N10 C11 1.480(3) . ?
C11 C12 1.516(4) . ?
C13 P1 1.835(3) . ?
P1 O13 1.4937(18) . ?
P1 O11 1.5185(18) . ?
P1 O12 1.5706(19) . ?
C14 C15 1.525(4) . ?
C15 O152 1.236(4) . ?
C15 O151 1.277(3) . ?
C16 C17 1.529(3) . ?
C17 O172 1.247(3) . ?
C17 O171 1.262(3) . ?
O172 Li1 1.938(5) . ?
C18 C19 1.526(4) . ?
C19 O192 1.243(4) . ?
C19 O191 1.268(3) . ?
Li1 O97 1.910(5) . ?
Li1 O98 1.924(5) 1_545 ?
Li1 O99 1.957(5) . ?
O98 Li1 1.924(5) 1_565 ?
